data_2223349
loop_
_publ_author_name
'Cui, Chuansheng'
'Meng, Qingan'
'Wang, Yong'

_publ_section_title
;
 <i>N</i>'-[4-(Dimethylamino)benzylidene]benzohydrazide
;
_journal_coeditor_code CV2609
_journal_issue 10
_journal_name_full 'Acta Crystallographica Section E'
_journal_page_first o2472
_journal_paper_doi 10.1107/S1600536809036460
_journal_volume 65
_journal_year 2009
_chemical_formula_iupac 'C16 H17 N3 O'
_chemical_formula_moiety 'C16 H17 N3 O'
_chemical_formula_sum 'C16 H17 N3 O'
_chemical_formula_weight 267.33
_chemical_name_systematic
;
<i>N</i>'-[4-(Dimethylamino)benzylidene]benzohydrazide
;
_space_group_IT_number 19
_symmetry_cell_setting orthorhombic
_symmetry_space_group_name_Hall 'P 2ac 2ab'
_symmetry_space_group_name_H-M 'P 21 21 21'
_atom_sites_solution_hydrogens geom
_atom_sites_solution_primary direct
_atom_sites_solution_secondary difmap
_audit_creation_method SHELXL97
_cell_angle_alpha 90.00
_cell_angle_beta 90.00
_cell_angle_gamma 90.00
_cell_formula_units_Z 4
_cell_length_a 5.131(3)
_cell_length_b 8.446(4)
_cell_length_c 32.502(16)
_cell_measurement_reflns_used 731
_cell_measurement_temperature 298(2)
_cell_measurement_theta_max 19.011
_cell_measurement_theta_min 2.488
_cell_volume 1408.5(13)
_computing_cell_refinement 'SAINT (Siemens, 1996)'
_computing_data_collection 'SMART (Siemens, 1996)'
_computing_data_reduction 'SAINT (Siemens, 1996)'
_computing_molecular_graphics 'SHELXTL (Sheldrick, 2008)'
_computing_publication_material 'SHELXTL (Sheldrick, 2008)'
_computing_structure_refinement 'SHELXL97 (Sheldrick, 2008)'
_computing_structure_solution 'SHELXS97 (Sheldrick, 2008)'
_diffrn_ambient_temperature 298(2)
_diffrn_measured_fraction_theta_full 0.999
_diffrn_measured_fraction_theta_max 0.999
_diffrn_measurement_device_type 'Bruker SMART APEX  CCD area-detector'
_diffrn_measurement_method '\f and \w'
_diffrn_radiation_monochromator graphite
_diffrn_radiation_source 'fine-focus sealed tube'
_diffrn_radiation_type MoK\a
_diffrn_radiation_wavelength 0.71073
_diffrn_reflns_av_R_equivalents 0.0721
_diffrn_reflns_av_sigmaI/netI 0.0704
_diffrn_reflns_limit_h_max 5
_diffrn_reflns_limit_h_min -6
_diffrn_reflns_limit_k_max 5
_diffrn_reflns_limit_k_min -10
_diffrn_reflns_limit_l_max 37
_diffrn_reflns_limit_l_min -38
_diffrn_reflns_number 6499
_diffrn_reflns_theta_full 25.02
_diffrn_reflns_theta_max 25.02
_diffrn_reflns_theta_min 2.49
_exptl_absorpt_coefficient_mu 0.081
_exptl_absorpt_correction_T_max 0.9879
_exptl_absorpt_correction_T_min 0.9682
_exptl_absorpt_correction_type multi-scan
_exptl_absorpt_process_details '(SADABS; Sheldrick, 1996)'
_exptl_crystal_colour red
_exptl_crystal_density_diffrn 1.261
_exptl_crystal_density_method 'not measured'
_exptl_crystal_description block
_exptl_crystal_F_000 568
_exptl_crystal_size_max 0.40
_exptl_crystal_size_mid 0.31
_exptl_crystal_size_min 0.15
_refine_diff_density_max 0.130
_refine_diff_density_min -0.109
_refine_ls_extinction_method none
_refine_ls_goodness_of_fit_ref 1.002
_refine_ls_hydrogen_treatment constr
_refine_ls_matrix_type full
_refine_ls_number_parameters 183
_refine_ls_number_reflns 1489
_refine_ls_number_restraints 0
_refine_ls_restrained_S_all 1.002
_refine_ls_R_factor_all 0.1020
_refine_ls_R_factor_gt 0.0479
_refine_ls_shift/su_max 0.045
_refine_ls_shift/su_mean 0.002
_refine_ls_structure_factor_coef Fsqd
_refine_ls_weighting_details 'calc w = 1/[\s^2^(Fo^2^)]'
_refine_ls_weighting_scheme calc
_refine_ls_wR_factor_gt 0.0601
_refine_ls_wR_factor_ref 0.0660
_reflns_number_gt 768
_reflns_number_total 1489
_reflns_threshold_expression I>2\s(I)
_cod_data_source_file cv2609.cif
_cod_data_source_block I
_cod_database_code 2223349
_cod_database_fobs_code 2223349

loop_
_symmetry_equiv_pos_as_xyz
'x, y, z'
'-x+1/2, -y, z+1/2'
'x+1/2, -y+1/2, -z'
'-x, y+1/2, -z+1/2'

loop_
_atom_site_type_symbol
_atom_site_label
_atom_site_fract_x
_atom_site_fract_y
_atom_site_fract_z
_atom_site_U_iso_or_equiv
_atom_site_adp_type
_atom_site_calc_flag
_atom_site_refinement_flags
_atom_site_occupancy
_atom_site_disorder_assembly
_atom_site_disorder_group
N N1 0.8782(6) 0.6093(3) 0.16374(9) 0.0668(9) Uani d . 1 . .
H H1 1.0323 0.6000 0.1738 0.080 Uiso calc R 1 . .
N N2 0.8356(6) 0.5902(4) 0.12192(9) 0.0661(9) Uani d . 1 . .
N N3 1.0131(7) 0.4725(4) -0.07166(10) 0.0921(12) Uani d . 1 . .
O O1 0.4487(5) 0.6576(3) 0.17584(7) 0.0753(8) Uani d . 1 . .
C C1 0.6729(8) 0.6429(4) 0.18839(11) 0.0584(11) Uani d . 1 . .
C C2 0.7361(7) 0.6580(4) 0.23326(10) 0.0527(10) Uani d . 1 . .
C C3 0.9403(7) 0.5772(4) 0.25149(12) 0.0708(12) Uani d . 1 . .
H H3 1.0500 0.5149 0.2355 0.085 Uiso calc R 1 . .
C C4 0.9818(8) 0.5887(5) 0.29326(12) 0.0841(13) Uani d . 1 . .
H H4 1.1166 0.5321 0.3055 0.101 Uiso calc R 1 . .
C C5 0.8242(9) 0.6838(5) 0.31681(12) 0.0825(13) Uani d . 1 . .
H H5 0.8557 0.6944 0.3448 0.099 Uiso calc R 1 . .
C C6 0.6207(9) 0.7630(4) 0.29898(12) 0.0778(13) Uani d . 1 . .
H H6 0.5119 0.8259 0.3150 0.093 Uiso calc R 1 . .
C C7 0.5770(8) 0.7494(4) 0.25716(12) 0.0696(12) Uani d . 1 . .
H H7 0.4379 0.8029 0.2452 0.084 Uiso calc R 1 . .
C C8 1.0327(7) 0.5383(4) 0.10171(11) 0.0650(12) Uani d . 1 . .
H H8 1.1840 0.5108 0.1157 0.078 Uiso calc R 1 . .
C C9 1.0231(7) 0.5218(4) 0.05744(11) 0.0597(11) Uani d . 1 . .
C C10 0.8437(8) 0.5959(4) 0.03323(11) 0.0690(11) Uani d . 1 . .
H H10 0.7180 0.6588 0.0458 0.083 Uiso calc R 1 . .
C C11 0.8400(9) 0.5818(4) -0.00856(11) 0.0784(12) Uani d . 1 . .
H H11 0.7136 0.6358 -0.0235 0.094 Uiso calc R 1 . .
C C12 1.0201(9) 0.4892(5) -0.02920(12) 0.0674(11) Uani d . 1 . .
C C13 1.2002(8) 0.4120(5) -0.00492(13) 0.0843(13) Uani d . 1 . .
H H13 1.3229 0.3462 -0.0172 0.101 Uiso calc R 1 . .
C C14 1.2020(7) 0.4303(5) 0.03710(12) 0.0813(14) Uani d . 1 . .
H H14 1.3297 0.3786 0.0523 0.098 Uiso calc R 1 . .
C C15 1.2059(9) 0.3741(5) -0.09163(11) 0.1262(19) Uani d . 1 . .
H H15A 1.2164 0.2740 -0.0777 0.189 Uiso calc R 1 . .
H H15B 1.3725 0.4257 -0.0906 0.189 Uiso calc R 1 . .
H H15C 1.1568 0.3574 -0.1198 0.189 Uiso calc R 1 . .
C C16 0.8855(10) 0.5890(4) -0.09662(11) 0.1149(18) Uani d . 1 . .
H H16A 0.7058 0.5968 -0.0887 0.172 Uiso calc R 1 . .
H H16B 0.8963 0.5584 -0.1250 0.172 Uiso calc R 1 . .
H H16C 0.9690 0.6897 -0.0929 0.172 Uiso calc R 1 . .

loop_
_atom_site_aniso_label
_atom_site_aniso_U_11
_atom_site_aniso_U_22
_atom_site_aniso_U_33
_atom_site_aniso_U_12
_atom_site_aniso_U_13
_atom_site_aniso_U_23
N1 0.052(2) 0.097(2) 0.052(2) 0.0054(19) -0.0077(19) 0.0059(18)
N2 0.062(2) 0.089(2) 0.047(2) -0.001(2) -0.0067(19) -0.0006(18)
N3 0.124(3) 0.094(3) 0.058(2) -0.008(3) 0.015(3) -0.004(2)
O1 0.0489(16) 0.110(2) 0.0666(17) 0.0048(17) -0.0071(16) 0.0070(15)
C1 0.052(3) 0.063(3) 0.060(3) -0.001(3) 0.000(3) 0.004(2)
C2 0.051(3) 0.060(3) 0.047(2) -0.004(2) 0.001(2) 0.001(2)
C3 0.053(3) 0.097(3) 0.063(3) 0.013(2) 0.001(2) 0.012(2)
C4 0.074(3) 0.117(4) 0.062(3) 0.008(3) -0.015(3) 0.006(3)
C5 0.086(3) 0.104(4) 0.058(3) -0.010(3) 0.002(3) 0.000(3)
C6 0.086(4) 0.082(3) 0.066(3) 0.012(3) 0.007(3) -0.007(2)
C7 0.072(3) 0.068(3) 0.069(3) 0.015(3) 0.003(3) 0.005(2)
C8 0.055(3) 0.083(3) 0.057(3) 0.010(3) -0.003(2) 0.005(2)
C9 0.053(3) 0.079(3) 0.047(2) 0.003(3) 0.005(2) 0.005(2)
C10 0.070(3) 0.075(3) 0.062(3) 0.015(3) 0.004(3) -0.004(2)
C11 0.091(3) 0.089(3) 0.056(3) 0.009(3) -0.006(3) 0.007(2)
C12 0.078(3) 0.069(3) 0.056(3) -0.006(3) 0.012(3) 0.005(2)
C13 0.081(3) 0.097(3) 0.075(3) 0.021(3) 0.020(3) -0.002(3)
C14 0.067(3) 0.111(4) 0.066(3) 0.032(3) 0.002(3) 0.006(3)
C15 0.112(4) 0.196(5) 0.071(3) -0.019(4) 0.028(3) -0.033(3)
C16 0.180(5) 0.099(4) 0.066(3) -0.018(4) -0.021(3) 0.014(3)

loop_
_atom_type_symbol
_atom_type_description
_atom_type_scat_dispersion_real
_atom_type_scat_dispersion_imag
_atom_type_scat_source
C C 0.0033 0.0016 'International Tables Vol C Tables 4.2.6.8 and 6.1.1.4'
H H 0.0000 0.0000 'International Tables Vol C Tables 4.2.6.8 and 6.1.1.4'
O O 0.0106 0.0060 'International Tables Vol C Tables 4.2.6.8 and 6.1.1.4'
N N 0.0061 0.0033 'International Tables Vol C Tables 4.2.6.8 and 6.1.1.4'

loop_
_geom_angle_atom_site_label_1
_geom_angle_atom_site_label_2
_geom_angle_atom_site_label_3
_geom_angle_site_symmetry_1
_geom_angle_site_symmetry_3
_geom_angle
_geom_angle_publ_flag
C1 N1 N2 . . 118.8(3) ?
C1 N1 H1 . . 120.6 ?
N2 N1 H1 . . 120.6 ?
C8 N2 N1 . . 114.7(3) ?
C12 N3 C16 . . 120.3(4) ?
C12 N3 C15 . . 119.2(4) ?
C16 N3 C15 . . 116.9(4) ?
O1 C1 N1 . . 123.7(3) ?
O1 C1 C2 . . 121.1(4) ?
N1 C1 C2 . . 115.2(3) ?
C7 C2 C3 . . 119.2(3) ?
C7 C2 C1 . . 118.2(4) ?
C3 C2 C1 . . 122.6(4) ?
C4 C3 C2 . . 120.3(4) ?
C4 C3 H3 . . 119.9 ?
C2 C3 H3 . . 119.9 ?
C5 C4 C3 . . 120.0(4) ?
C5 C4 H4 . . 120.0 ?
C3 C4 H4 . . 120.0 ?
C6 C5 C4 . . 120.0(4) ?
C6 C5 H5 . . 120.0 ?
C4 C5 H5 . . 120.0 ?
C5 C6 C7 . . 120.0(4) ?
C5 C6 H6 . . 120.0 ?
C7 C6 H6 . . 120.0 ?
C2 C7 C6 . . 120.6(4) ?
C2 C7 H7 . . 119.7 ?
C6 C7 H7 . . 119.7 ?
N2 C8 C9 . . 121.0(4) ?
N2 C8 H8 . . 119.5 ?
C9 C8 H8 . . 119.5 ?
C10 C9 C14 . . 115.6(4) ?
C10 C9 C8 . . 123.6(4) ?
C14 C9 C8 . . 120.8(4) ?
C11 C10 C9 . . 123.0(4) ?
C11 C10 H10 . . 118.5 ?
C9 C10 H10 . . 118.5 ?
C10 C11 C12 . . 121.5(4) ?
C10 C11 H11 . . 119.2 ?
C12 C11 H11 . . 119.2 ?
C11 C12 C13 . . 115.9(4) ?
C11 C12 N3 . . 121.5(4) ?
C13 C12 N3 . . 122.5(4) ?
C14 C13 C12 . . 121.3(4) ?
C14 C13 H13 . . 119.4 ?
C12 C13 H13 . . 119.4 ?
C9 C14 C13 . . 122.6(4) ?
C9 C14 H14 . . 118.7 ?
C13 C14 H14 . . 118.7 ?
N3 C15 H15A . . 109.5 ?
N3 C15 H15B . . 109.5 ?
H15A C15 H15B . . 109.5 ?
N3 C15 H15C . . 109.5 ?
H15A C15 H15C . . 109.5 ?
H15B C15 H15C . . 109.5 ?
N3 C16 H16A . . 109.5 ?
N3 C16 H16B . . 109.5 ?
H16A C16 H16B . . 109.5 ?
N3 C16 H16C . . 109.5 ?
H16A C16 H16C . . 109.5 ?
H16B C16 H16C . . 109.5 ?

loop_
_geom_bond_atom_site_label_1
_geom_bond_atom_site_label_2
_geom_bond_site_symmetry_2
_geom_bond_distance
_geom_bond_publ_flag
N1 C1 . 1.353(4) ?
N1 N2 . 1.386(3) ?
N1 H1 . 0.8600 ?
N2 C8 . 1.283(4) ?
N3 C12 . 1.388(4) ?
N3 C16 . 1.433(4) ?
N3 C15 . 1.446(4) ?
O1 C1 . 1.227(4) ?
C1 C2 . 1.499(4) ?
C2 C7 . 1.366(4) ?
C2 C3 . 1.384(4) ?
C3 C4 . 1.378(4) ?
C3 H3 . 0.9300 ?
C4 C5 . 1.373(4) ?
C4 H4 . 0.9300 ?
C5 C6 . 1.369(5) ?
C5 H5 . 0.9300 ?
C6 C7 . 1.382(4) ?
C6 H6 . 0.9300 ?
C7 H7 . 0.9300 ?
C8 C9 . 1.446(4) ?
C8 H8 . 0.9300 ?
C9 C10 . 1.363(4) ?
C9 C14 . 1.370(4) ?
C10 C11 . 1.363(4) ?
C10 H10 . 0.9300 ?
C11 C12 . 1.384(5) ?
C11 H11 . 0.9300 ?
C12 C13 . 1.379(4) ?
C13 C14 . 1.374(4) ?
C13 H13 . 0.9300 ?
C14 H14 . 0.9300 ?
C15 H15A . 0.9600 ?
C15 H15B . 0.9600 ?
C15 H15C . 0.9600 ?
C16 H16A . 0.9600 ?
C16 H16B . 0.9600 ?
C16 H16C . 0.9600 ?

loop_
_geom_hbond_atom_site_label_D
_geom_hbond_atom_site_label_H
_geom_hbond_atom_site_label_A
_geom_hbond_site_symmetry_A
_geom_hbond_distance_DH
_geom_hbond_distance_HA
_geom_hbond_distance_DA
_geom_hbond_angle_DHA
N1 H1 O1 1_655 0.86 2.19 2.982(4) 152.5

loop_
_cod_related_entry_id
_cod_related_entry_database
_cod_related_entry_code
1 ChemSpider 5259031
